data_7221165
loop_
_publ_author_name
'Mueller, W.'
'Volk, K.'

_publ_section_title
;
 Die Struktur der Phase Na3.7 Sn (Na15 Sn4)
;
_journal_name_full
;
Zeitschrift fuer Naturforschung, Teil B. Anorganische Chemie, Organische 
Chemie (2,1947-32,1977)
;
_journal_page_first 494
_journal_page_last 496
_journal_volume 30
_journal_year 1975
_chemical_formula_sum 'Na14.8 Sn4'
_space_group_IT_number 62
_symmetry_space_group_name_Hall '-P 2ac 2n'
_symmetry_space_group_name_H-M 'P n m a'
_cell_angle_alpha 90
_cell_angle_beta 90
_cell_angle_gamma 90
_cell_formula_units_Z 2
_cell_length_a 9.82
_cell_length_b 5.57
_cell_length_c 22.79
_cell_volume 1246.554
_citation_journal_id_ASTM ZENBAX
_cod_data_source_file Mueller_ZENBAX_1975_1344.cif
_cod_data_source_block Na14.8Sn4
_cod_database_code 7221165

loop_
_symmetry_equiv_pos_as_xyz
x,y,z
-x+1/2,-y,z+1/2
x+1/2,-y+1/2,-z+1/2
-x,y+1/2,-z
-x,-y,-z
x-1/2,y,-z-1/2
-x-1/2,y-1/2,z-1/2
x,-y-1/2,z

loop_
_atom_site_label
_atom_site_type_symbol
_atom_site_fract_x
_atom_site_fract_y
_atom_site_fract_z
_atom_site_occupancy
_atom_site_U_iso_or_equiv
Sn1 Sn 0.166 0.25 0.0956 1 0.0
Na1 Na 0.3353 0.25 0.3659 0.93 0.0
Na3 Na 0.1491 0.25 0.2397 0.95 0.0
Na7 Na 0.6441 0.25 0.78 1 0.0
Na6 Na 0.9779 0.25 0.8454 0.92 0.0
Sn2 Sn 0.3407 0.25 0.8301 1 0.0
Na2 Na 0.4919 0.25 0.1291 0.95 0.0
Na5 Na 0.6575 0.25 0.9192 0.91 0.0
Na4 Na 0.9499 0.25 0.9828 0.8 0.0
Na8 Na 0.8067 0.25 0.532 0.94 0.0
